data_7150737
loop_
_publ_author_name
'Ramachary, Dhevalapally B.'
'Narayana, Vidadala V.'
'Prasad, M. Shiva'
'Ramakumar, Kinthada'

_publ_section_title
;
 High-yielding synthesis of Nefopam analogues (functionalized
 benzoxazocines) by sequential one-pot cascade operations
;
_journal_issue 17
_journal_name_full 'Organic &amp; Biomolecular Chemistry'
_journal_page_first 3372
_journal_page_last 3378
_journal_paper_doi 10.1039/b910397j
_journal_volume 7
_journal_year 2009
_chemical_formula_sum 'C32 H30 N2 O5'
_chemical_formula_weight 522.58
_chemical_name_systematic
;
?
;
_space_group_IT_number 14
_symmetry_cell_setting monoclinic
_symmetry_space_group_name_Hall '-P 2yn'
_symmetry_space_group_name_H-M 'P 1 21/n 1'
_atom_sites_solution_hydrogens geom
_atom_sites_solution_primary direct
_atom_sites_solution_secondary difmap
_audit_creation_method SHELXL-97
_cell_angle_alpha 90.00
_cell_angle_beta 91.8270(10)
_cell_angle_gamma 90.00
_cell_formula_units_Z 4
_cell_length_a 12.9791(7)
_cell_length_b 15.0018(8)
_cell_length_c 13.9935(8)
_cell_measurement_reflns_used 6719
_cell_measurement_temperature 298(2)
_cell_measurement_theta_max 25.96
_cell_measurement_theta_min 2.51
_cell_volume 2723.3(3)
_computing_cell_refinement 'Bruker SMART'
_computing_data_collection 'Bruker SMART'
_computing_data_reduction 'Bruker SAINT'
_computing_molecular_graphics 'Bruker SHELXTL'
_computing_publication_material 'Bruker SHELXTL'
_computing_structure_refinement 'SHELXL-97 (Sheldrick, 1997)'
_computing_structure_solution 'SHELXS-97 (Sheldrick, 1990)'
_diffrn_ambient_temperature 298(2)
_diffrn_measured_fraction_theta_full 0.996
_diffrn_measured_fraction_theta_max 0.996
_diffrn_measurement_device_type 'CCD area detector'
_diffrn_measurement_method 'phi and omega scans'
_diffrn_radiation_monochromator graphite
_diffrn_radiation_source 'fine-focus sealed tube'
_diffrn_radiation_type MoK\a
_diffrn_radiation_wavelength 0.71073
_diffrn_reflns_av_R_equivalents 0.0312
_diffrn_reflns_av_sigmaI/netI 0.0312
_diffrn_reflns_limit_h_max 15
_diffrn_reflns_limit_h_min -15
_diffrn_reflns_limit_k_max 18
_diffrn_reflns_limit_k_min -18
_diffrn_reflns_limit_l_max 17
_diffrn_reflns_limit_l_min -17
_diffrn_reflns_number 19684
_diffrn_reflns_theta_full 26.05
_diffrn_reflns_theta_max 26.05
_diffrn_reflns_theta_min 1.99
_exptl_absorpt_coefficient_mu 0.086
_exptl_absorpt_correction_T_max 0.9829
_exptl_absorpt_correction_T_min 0.9696
_exptl_absorpt_correction_type multi-scan
_exptl_absorpt_process_details Sadabs
_exptl_crystal_colour colorless
_exptl_crystal_density_diffrn 1.275
_exptl_crystal_density_method 'not measured'
_exptl_crystal_description Block
_exptl_crystal_F_000 1104
_exptl_crystal_size_max 0.36
_exptl_crystal_size_mid 0.34
_exptl_crystal_size_min 0.20
_refine_diff_density_max 0.199
_refine_diff_density_min -0.152
_refine_diff_density_rms 0.032
_refine_ls_extinction_method none
_refine_ls_goodness_of_fit_ref 1.021
_refine_ls_hydrogen_treatment constr
_refine_ls_matrix_type full
_refine_ls_number_parameters 354
_refine_ls_number_reflns 5359
_refine_ls_number_restraints 0
_refine_ls_restrained_S_all 1.021
_refine_ls_R_factor_all 0.0749
_refine_ls_R_factor_gt 0.0473
_refine_ls_shift/su_max 0.001
_refine_ls_shift/su_mean 0.000
_refine_ls_structure_factor_coef Fsqd
_refine_ls_weighting_details 'calc w=1/[\s^2^(Fo^2^)+(0.0563P)^2^+0.3571P] where P=(Fo^2^+2Fc^2^)/3'
_refine_ls_weighting_scheme calc
_refine_ls_wR_factor_gt 0.1093
_refine_ls_wR_factor_ref 0.1228
_reflns_number_gt 3670
_reflns_number_total 5359
_reflns_threshold_expression >2sigma(I)
_cod_data_source_file b910397j.txt
_cod_data_source_block dbr12aa
_cod_depositor_comments
;
The following automatic conversions were performed:
'_symmetry_cell_setting' value 'Monoclinic' changed to 'monoclinic'
according to '/home/saulius/struct/CIF-dictionaries/cif_core.dic'
dictionary named 'cif_core.dic' version 2.4.1 from
2010-06-29.

'_exptl_absorpt_correction_type' value 'Multi-scan' changed
to 'multi-scan' according to
'/home/saulius/struct/CIF-dictionaries/cif_core.dic' dictionary named
'cif_core.dic' version 2.4.1 from 2010-06-29.

Automatic conversion script
Id: cif_fix_enum 1527 2010-12-29 10:47:43Z saulius 
;
_cod_original_sg_symbol_H-M P2(1)/n
_cod_database_code 7150737

loop_
_symmetry_equiv_pos_as_xyz
'x, y, z'
'-x+1/2, y+1/2, -z+1/2'
'-x, -y, -z'
'x-1/2, -y-1/2, z-1/2'

loop_
_atom_site_label
_atom_site_type_symbol
_atom_site_fract_x
_atom_site_fract_y
_atom_site_fract_z
_atom_site_U_iso_or_equiv
_atom_site_adp_type
_atom_site_occupancy
_atom_site_symmetry_multiplicity
_atom_site_calc_flag
_atom_site_refinement_flags
_atom_site_disorder_assembly
_atom_site_disorder_group
O1 O 0.12935(9) 0.16997(8) 0.83202(8) 0.0539(3) Uani 1 1 d . . .
O2 O 0.37469(10) 0.39140(10) 0.58690(10) 0.0671(4) Uani 1 1 d . . .
O3 O 0.10594(13) 0.58210(11) 0.61442(11) 0.0883(5) Uani 1 1 d . . .
O4 O -0.32173(11) 0.17392(12) 0.63424(12) 0.0836(5) Uani 1 1 d . . .
O5 O -0.34516(10) 0.22876(10) 0.77969(9) 0.0634(4) Uani 1 1 d . . .
N1 N 0.08681(10) 0.22637(9) 0.64771(9) 0.0435(3) Uani 1 1 d . . .
N2 N 0.24500(11) 0.49550(9) 0.57840(10) 0.0494(4) Uani 1 1 d . . .
C1 C -0.17599(13) 0.19733(12) 0.74100(12) 0.0466(4) Uani 1 1 d . . .
C2 C -0.09813(13) 0.21382(11) 0.67615(12) 0.0436(4) Uani 1 1 d . . .
C3 C 0.00415(13) 0.20638(11) 0.70943(11) 0.0423(4) Uani 1 1 d . . .
C4 C 0.02706(13) 0.18154(12) 0.80381(12) 0.0462(4) Uani 1 1 d . . .
C5 C -0.05032(15) 0.16789(13) 0.86689(13) 0.0560(5) Uani 1 1 d . . .
H5 H -0.0346 0.1530 0.9302 0.067 Uiso 1 1 calc R . .
C6 C -0.15109(15) 0.17649(13) 0.83556(14) 0.0555(5) Uani 1 1 d . . .
H6 H -0.2036 0.1682 0.8784 0.067 Uiso 1 1 calc R . .
C7 C 0.17044(16) 0.24458(13) 0.88633(13) 0.0596(5) Uani 1 1 d . . .
H7A H 0.2421 0.2332 0.9040 0.071 Uiso 1 1 calc R . .
H7B H 0.1326 0.2511 0.9446 0.071 Uiso 1 1 calc R . .
C8 C 0.16267(14) 0.32910(13) 0.82960(12) 0.0511(5) Uani 1 1 d . . .
C9 C 0.21108(13) 0.33033(11) 0.73265(12) 0.0459(4) Uani 1 1 d . . .
H9 H 0.2614 0.2818 0.7303 0.055 Uiso 1 1 calc R . .
C10 C 0.12843(14) 0.31572(11) 0.65206(12) 0.0443(4) Uani 1 1 d . . .
H10A H 0.0723 0.3573 0.6611 0.053 Uiso 1 1 calc R . .
H10B H 0.1585 0.3295 0.5912 0.053 Uiso 1 1 calc R . .
C11 C 0.26889(13) 0.41995(12) 0.72343(12) 0.0486(4) Uani 1 1 d . . .
H11 H 0.3276 0.4213 0.7693 0.058 Uiso 1 1 calc R . .
C12 C 0.20029(14) 0.50066(12) 0.73970(13) 0.0538(5) Uani 1 1 d . . .
H12 H 0.2435 0.5466 0.7706 0.065 Uiso 1 1 calc R . .
C13 C 0.10764(16) 0.48553(14) 0.80340(15) 0.0653(6) Uani 1 1 d . . .
H13A H 0.1024 0.5353 0.8472 0.078 Uiso 1 1 calc R . .
H13B H 0.0451 0.4842 0.7635 0.078 Uiso 1 1 calc R . .
C14 C 0.11533(15) 0.40084(14) 0.85969(14) 0.0606(5) Uani 1 1 d . . .
H14 H 0.0851 0.3988 0.9190 0.073 Uiso 1 1 calc R . .
C15 C 0.17400(16) 0.53262(13) 0.63983(15) 0.0575(5) Uani 1 1 d . . .
C16 C 0.30693(14) 0.43180(12) 0.62424(13) 0.0488(4) Uani 1 1 d . . .
C17 C -0.28714(15) 0.19819(13) 0.71037(15) 0.0549(5) Uani 1 1 d . . .
C18 C -0.45560(15) 0.22905(16) 0.76279(18) 0.0749(6) Uani 1 1 d . . .
H18A H -0.4825 0.1688 0.7643 0.090 Uiso 1 1 calc R . .
H18B H -0.4730 0.2550 0.7009 0.090 Uiso 1 1 calc R . .
C19 C -0.49917(17) 0.2832(2) 0.84013(18) 0.0932(8) Uani 1 1 d . . .
H19A H -0.4779 0.2587 0.9010 0.140 Uiso 1 1 calc R . .
H19B H -0.5730 0.2826 0.8340 0.140 Uiso 1 1 calc R . .
H19C H -0.4748 0.3434 0.8356 0.140 Uiso 1 1 calc R . .
C20 C -0.12156(15) 0.24174(13) 0.57462(12) 0.0564(5) Uani 1 1 d . . .
H20A H -0.0628 0.2717 0.5498 0.085 Uiso 1 1 calc R . .
H20B H -0.1797 0.2813 0.5727 0.085 Uiso 1 1 calc R . .
H20C H -0.1372 0.1900 0.5365 0.085 Uiso 1 1 calc R . .
C21 C 0.13501(13) 0.15903(11) 0.59749(11) 0.0437(4) Uani 1 1 d . . .
C22 C 0.22527(15) 0.17404(13) 0.54794(13) 0.0577(5) Uani 1 1 d . . .
H22 H 0.2572 0.2295 0.5515 0.069 Uiso 1 1 calc R . .
C23 C 0.26726(18) 0.10716(16) 0.49391(15) 0.0734(6) Uani 1 1 d . . .
H23 H 0.3268 0.1186 0.4607 0.088 Uiso 1 1 calc R . .
C24 C 0.22305(19) 0.02400(16) 0.48808(16) 0.0757(7) Uani 1 1 d . . .
H24 H 0.2516 -0.0205 0.4510 0.091 Uiso 1 1 calc R . .
C25 C 0.13574(18) 0.00800(14) 0.53827(15) 0.0685(6) Uani 1 1 d . . .
H25 H 0.1057 -0.0483 0.5359 0.082 Uiso 1 1 calc R . .
C26 C 0.09209(15) 0.07392(12) 0.59208(13) 0.0539(5) Uani 1 1 d . . .
H26 H 0.0329 0.0615 0.6254 0.065 Uiso 1 1 calc R . .
C27 C 0.25309(15) 0.51742(11) 0.47906(13) 0.0508(5) Uani 1 1 d . . .
C28 C 0.34529(16) 0.54854(13) 0.44728(14) 0.0618(5) Uani 1 1 d . . .
H28 H 0.4005 0.5568 0.4904 0.074 Uiso 1 1 calc R . .
C29 C 0.3566(2) 0.56755(15) 0.35241(17) 0.0784(7) Uani 1 1 d . . .
H29 H 0.4196 0.5877 0.3311 0.094 Uiso 1 1 calc R . .
C30 C 0.2760(2) 0.55701(18) 0.28975(18) 0.0869(7) Uani 1 1 d . . .
H30 H 0.2835 0.5709 0.2256 0.104 Uiso 1 1 calc R . .
C31 C 0.1839(2) 0.52607(18) 0.32028(18) 0.0879(7) Uani 1 1 d . . .
H31 H 0.1291 0.5189 0.2766 0.105 Uiso 1 1 calc R . .
C32 C 0.17098(17) 0.50497(15) 0.41636(17) 0.0709(6) Uani 1 1 d . . .
H32 H 0.1085 0.4831 0.4372 0.085 Uiso 1 1 calc R . .

loop_
_atom_site_aniso_label
_atom_site_aniso_U_11
_atom_site_aniso_U_22
_atom_site_aniso_U_33
_atom_site_aniso_U_23
_atom_site_aniso_U_13
_atom_site_aniso_U_12
O1 0.0507(8) 0.0587(8) 0.0518(7) 0.0088(6) -0.0068(6) 0.0007(6)
O2 0.0582(8) 0.0768(10) 0.0673(9) 0.0066(7) 0.0165(7) 0.0148(7)
O3 0.0996(12) 0.0817(11) 0.0843(11) 0.0094(9) 0.0165(9) 0.0427(10)
O4 0.0615(9) 0.1149(14) 0.0737(10) -0.0265(9) -0.0065(8) 0.0005(9)
O5 0.0458(8) 0.0782(10) 0.0666(9) -0.0025(7) 0.0102(6) 0.0002(7)
N1 0.0487(8) 0.0405(8) 0.0415(8) -0.0019(6) 0.0054(6) -0.0021(6)
N2 0.0511(9) 0.0451(8) 0.0522(9) -0.0005(7) 0.0051(7) -0.0015(7)
C1 0.0473(10) 0.0451(10) 0.0476(10) 0.0003(8) 0.0021(8) 0.0017(8)
C2 0.0508(10) 0.0391(9) 0.0409(9) -0.0017(7) 0.0005(8) 0.0008(8)
C3 0.0467(10) 0.0398(9) 0.0405(9) -0.0008(7) 0.0030(8) -0.0009(8)
C4 0.0486(10) 0.0436(10) 0.0462(10) 0.0066(8) -0.0019(8) 0.0005(8)
C5 0.0615(13) 0.0632(13) 0.0433(10) 0.0149(9) 0.0018(9) -0.0045(10)
C6 0.0531(12) 0.0614(12) 0.0526(11) 0.0079(9) 0.0114(9) -0.0023(9)
C7 0.0603(12) 0.0739(14) 0.0440(10) 0.0050(10) -0.0066(9) -0.0087(10)
C8 0.0519(11) 0.0606(12) 0.0406(10) -0.0029(9) -0.0021(8) -0.0087(9)
C9 0.0459(10) 0.0451(10) 0.0467(10) -0.0012(8) 0.0003(8) 0.0013(8)
C10 0.0511(10) 0.0413(10) 0.0408(9) -0.0005(8) 0.0050(8) 0.0001(8)
C11 0.0452(10) 0.0517(11) 0.0488(10) -0.0038(8) -0.0012(8) -0.0021(8)
C12 0.0595(12) 0.0474(11) 0.0546(11) -0.0103(9) 0.0025(9) -0.0054(9)
C13 0.0693(13) 0.0645(14) 0.0629(13) -0.0160(10) 0.0137(11) 0.0052(11)
C14 0.0641(13) 0.0720(14) 0.0462(11) -0.0083(10) 0.0110(9) -0.0069(11)
C15 0.0627(12) 0.0431(11) 0.0671(13) -0.0054(9) 0.0091(10) 0.0028(10)
C16 0.0440(10) 0.0483(11) 0.0543(11) -0.0011(9) 0.0029(9) -0.0047(9)
C17 0.0526(12) 0.0530(12) 0.0591(12) -0.0009(10) 0.0042(10) -0.0012(9)
C18 0.0476(12) 0.0843(16) 0.0933(17) 0.0082(13) 0.0087(11) -0.0031(11)
C19 0.0616(15) 0.126(2) 0.0935(18) 0.0100(16) 0.0257(13) 0.0168(14)
C20 0.0576(12) 0.0679(13) 0.0436(10) 0.0022(9) -0.0022(9) 0.0043(10)
C21 0.0496(10) 0.0456(10) 0.0353(9) -0.0022(7) -0.0055(8) 0.0043(8)
C22 0.0618(12) 0.0586(12) 0.0533(11) -0.0051(9) 0.0087(9) 0.0014(10)
C23 0.0744(15) 0.0825(17) 0.0642(14) -0.0101(12) 0.0174(11) 0.0136(13)
C24 0.0947(18) 0.0720(16) 0.0602(13) -0.0199(11) -0.0017(12) 0.0240(13)
C25 0.0878(16) 0.0515(12) 0.0652(13) -0.0106(10) -0.0120(12) 0.0074(11)
C26 0.0607(12) 0.0485(11) 0.0520(11) -0.0043(9) -0.0051(9) 0.0010(9)
C27 0.0593(12) 0.0398(10) 0.0532(11) -0.0017(8) 0.0010(9) -0.0005(9)
C28 0.0726(14) 0.0555(12) 0.0573(12) 0.0012(10) 0.0025(10) -0.0157(10)
C29 0.0957(18) 0.0744(16) 0.0657(15) 0.0087(12) 0.0110(14) -0.0161(13)
C30 0.113(2) 0.0868(18) 0.0611(15) 0.0102(13) 0.0033(15) 0.0060(16)
C31 0.0948(19) 0.0981(19) 0.0687(16) -0.0052(14) -0.0290(14) 0.0131(16)
C32 0.0626(13) 0.0752(15) 0.0742(15) -0.0044(12) -0.0074(12) 0.0031(11)

loop_
_atom_type_symbol
_atom_type_description
_atom_type_scat_dispersion_real
_atom_type_scat_dispersion_imag
_atom_type_scat_source
C C 0.0033 0.0000 'International Tables Vol C Tables 4.2.6.8 and 6.1.1.4'
H H 0.0000 0.0000 'International Tables Vol C Tables 4.2.6.8 and 6.1.1.4'
N N 0.0061 0.0000 'International Tables Vol C Tables 4.2.6.8 and 6.1.1.4'
O O 0.0106 0.0000 'International Tables Vol C Tables 4.2.6.8 and 6.1.1.4'

loop_
_geom_angle_atom_site_label_1
_geom_angle_atom_site_label_2
_geom_angle_atom_site_label_3
_geom_angle
_geom_angle_site_symmetry_1
_geom_angle_site_symmetry_3
_geom_angle_publ_flag
C4 O1 C7 112.79(14) . . ?
C17 O5 C18 117.63(16) . . ?
C21 N1 C3 120.73(14) . . ?
C21 N1 C10 121.42(13) . . ?
C3 N1 C10 117.09(13) . . ?
C16 N2 C15 111.90(15) . . ?
C16 N2 C27 122.99(14) . . ?
C15 N2 C27 125.10(16) . . ?
C6 C1 C2 120.42(16) . . ?
C6 C1 C17 118.01(16) . . ?
C2 C1 C17 121.53(16) . . ?
C3 C2 C1 117.84(15) . . ?
C3 C2 C20 119.92(15) . . ?
C1 C2 C20 122.21(16) . . ?
C4 C3 C2 120.56(15) . . ?
C4 C3 N1 119.10(15) . . ?
C2 C3 N1 120.32(14) . . ?
C5 C4 O1 120.83(15) . . ?
C5 C4 C3 120.67(17) . . ?
O1 C4 C3 118.49(15) . . ?
C6 C5 C4 119.32(17) . . ?
C6 C5 H5 120.3 . . ?
C4 C5 H5 120.3 . . ?
C5 C6 C1 121.10(16) . . ?
C5 C6 H6 119.4 . . ?
C1 C6 H6 119.4 . . ?
O1 C7 C8 111.07(15) . . ?
O1 C7 H7A 109.4 . . ?
C8 C7 H7A 109.4 . . ?
O1 C7 H7B 109.4 . . ?
C8 C7 H7B 109.4 . . ?
H7A C7 H7B 108.0 . . ?
C14 C8 C7 123.19(17) . . ?
C14 C8 C9 119.26(17) . . ?
C7 C8 C9 117.55(16) . . ?
C8 C9 C11 107.56(14) . . ?
C8 C9 C10 110.71(14) . . ?
C11 C9 C10 112.90(14) . . ?
C8 C9 H9 108.5 . . ?
C11 C9 H9 108.5 . . ?
C10 C9 H9 108.5 . . ?
N1 C10 C9 114.30(14) . . ?
N1 C10 H10A 108.7 . . ?
C9 C10 H10A 108.7 . . ?
N1 C10 H10B 108.7 . . ?
C9 C10 H10B 108.7 . . ?
H10A C10 H10B 107.6 . . ?
C16 C11 C12 104.80(15) . . ?
C16 C11 C9 110.81(14) . . ?
C12 C11 C9 113.00(14) . . ?
C16 C11 H11 109.4 . . ?
C12 C11 H11 109.4 . . ?
C9 C11 H11 109.4 . . ?
C15 C12 C11 103.31(14) . . ?
C15 C12 C13 115.28(17) . . ?
C11 C12 C13 116.17(15) . . ?
C15 C12 H12 107.2 . . ?
C11 C12 H12 107.2 . . ?
C13 C12 H12 107.2 . . ?
C14 C13 C12 112.99(16) . . ?
C14 C13 H13A 109.0 . . ?
C12 C13 H13A 109.0 . . ?
C14 C13 H13B 109.0 . . ?
C12 C13 H13B 109.0 . . ?
H13A C13 H13B 107.8 . . ?
C8 C14 C13 123.37(17) . . ?
C8 C14 H14 118.3 . . ?
C13 C14 H14 118.3 . . ?
O3 C15 N2 123.98(19) . . ?
O3 C15 C12 127.96(18) . . ?
N2 C15 C12 108.05(16) . . ?
O2 C16 N2 124.46(17) . . ?
O2 C16 C11 127.62(17) . . ?
N2 C16 C11 107.80(15) . . ?
O4 C17 O5 123.27(19) . . ?
O4 C17 C1 125.71(18) . . ?
O5 C17 C1 111.01(17) . . ?
O5 C18 C19 106.39(19) . . ?
O5 C18 H18A 110.5 . . ?
C19 C18 H18A 110.5 . . ?
O5 C18 H18B 110.5 . . ?
C19 C18 H18B 110.5 . . ?
H18A C18 H18B 108.6 . . ?
C18 C19 H19A 109.5 . . ?
C18 C19 H19B 109.5 . . ?
H19A C19 H19B 109.5 . . ?
C18 C19 H19C 109.5 . . ?
H19A C19 H19C 109.5 . . ?
H19B C19 H19C 109.5 . . ?
C2 C20 H20A 109.5 . . ?
C2 C20 H20B 109.5 . . ?
H20A C20 H20B 109.5 . . ?
C2 C20 H20C 109.5 . . ?
H20A C20 H20C 109.5 . . ?
H20B C20 H20C 109.5 . . ?
N1 C21 C26 120.48(16) . . ?
N1 C21 C22 122.08(16) . . ?
C26 C21 C22 117.40(16) . . ?
C23 C22 C21 120.45(19) . . ?
C23 C22 H22 119.8 . . ?
C21 C22 H22 119.8 . . ?
C24 C23 C22 121.4(2) . . ?
C24 C23 H23 119.3 . . ?
C22 C23 H23 119.3 . . ?
C25 C24 C23 118.6(2) . . ?
C25 C24 H24 120.7 . . ?
C23 C24 H24 120.7 . . ?
C24 C25 C26 121.0(2) . . ?
C24 C25 H25 119.5 . . ?
C26 C25 H25 119.5 . . ?
C25 C26 C21 121.14(19) . . ?
C25 C26 H26 119.4 . . ?
C21 C26 H26 119.4 . . ?
C32 C27 C28 120.48(19) . . ?
C32 C27 N2 120.59(17) . . ?
C28 C27 N2 118.91(17) . . ?
C29 C28 C27 120.4(2) . . ?
C29 C28 H28 119.8 . . ?
C27 C28 H28 119.8 . . ?
C30 C29 C28 120.0(2) . . ?
C30 C29 H29 120.0 . . ?
C28 C29 H29 120.0 . . ?
C29 C30 C31 120.3(2) . . ?
C29 C30 H30 119.9 . . ?
C31 C30 H30 119.9 . . ?
C30 C31 C32 120.8(2) . . ?
C30 C31 H31 119.6 . . ?
C32 C31 H31 119.6 . . ?
C27 C32 C31 118.0(2) . . ?
C27 C32 H32 121.0 . . ?
C31 C32 H32 121.0 . . ?

loop_
_geom_bond_atom_site_label_1
_geom_bond_atom_site_label_2
_geom_bond_distance
_geom_bond_site_symmetry_2
_geom_bond_publ_flag
O1 C4 1.384(2) . ?
O1 C7 1.445(2) . ?
O2 C16 1.201(2) . ?
O3 C15 1.199(2) . ?
O4 C17 1.199(2) . ?
O5 C17 1.329(2) . ?
O5 C18 1.445(2) . ?
N1 C21 1.391(2) . ?
N1 C3 1.430(2) . ?
N1 C10 1.446(2) . ?
N2 C16 1.392(2) . ?
N2 C15 1.396(2) . ?
N2 C27 1.436(2) . ?
C1 C6 1.388(3) . ?
C1 C2 1.402(2) . ?
C1 C17 1.492(3) . ?
C2 C3 1.397(2) . ?
C2 C20 1.503(2) . ?
C3 C4 1.395(2) . ?
C4 C5 1.373(2) . ?
C5 C6 1.372(3) . ?
C5 H5 0.9300 . ?
C6 H6 0.9300 . ?
C7 C8 1.498(3) . ?
C7 H7A 0.9700 . ?
C7 H7B 0.9700 . ?
C8 C14 1.315(3) . ?
C8 C9 1.513(2) . ?
C9 C11 1.547(2) . ?
C9 C10 1.547(2) . ?
C9 H9 0.9800 . ?
C10 H10A 0.9700 . ?
C10 H10B 0.9700 . ?
C11 C16 1.499(2) . ?
C11 C12 1.524(2) . ?
C11 H11 0.9800 . ?
C12 C15 1.506(3) . ?
C12 C13 1.536(3) . ?
C12 H12 0.9800 . ?
C13 C14 1.496(3) . ?
C13 H13A 0.9700 . ?
C13 H13B 0.9700 . ?
C14 H14 0.9300 . ?
C18 C19 1.480(3) . ?
C18 H18A 0.9700 . ?
C18 H18B 0.9700 . ?
C19 H19A 0.9600 . ?
C19 H19B 0.9600 . ?
C19 H19C 0.9600 . ?
C20 H20A 0.9600 . ?
C20 H20B 0.9600 . ?
C20 H20C 0.9600 . ?
C21 C26 1.394(2) . ?
C21 C22 1.398(2) . ?
C22 C23 1.379(3) . ?
C22 H22 0.9300 . ?
C23 C24 1.374(3) . ?
C23 H23 0.9300 . ?
C24 C25 1.373(3) . ?
C24 H24 0.9300 . ?
C25 C26 1.376(3) . ?
C25 H25 0.9300 . ?
C26 H26 0.9300 . ?
C27 C32 1.371(3) . ?
C27 C28 1.372(3) . ?
C28 C29 1.370(3) . ?
C28 H28 0.9300 . ?
C29 C30 1.352(3) . ?
C29 H29 0.9300 . ?
C30 C31 1.364(3) . ?
C30 H30 0.9300 . ?
C31 C32 1.397(3) . ?
C31 H31 0.9300 . ?
C32 H32 0.9300 . ?
